data_7106738
loop_
_publ_author_name
'Jian-Bin Lin'
'Rui-Biao Lin'
'Xiao-Ning Cheng'
'Jie-Peng Zhang'
'Xiao-Ming Chen'

_publ_section_title
;
 Solvent/Additive-Free Synthesis of Porous/Zeolitic Metal Azolate
 Frameworks from Metal Oxide/Hydroxide
;
_journal_name_full Chem.Commun.
_journal_page_first 9185
_journal_paper_doi 10.1039/c1cc12763b
_journal_volume 47
_journal_year 2011
_chemical_formula_sum 'C26 H20 Mg N10'
_chemical_formula_weight 496.83
_chemical_name_systematic
;
?
;
_space_group_IT_number 148
_symmetry_cell_setting hexagonal
_symmetry_space_group_name_Hall '-R 3'
_symmetry_space_group_name_H-M 'R -3 :H'
_atom_sites_solution_hydrogens geom
_atom_sites_solution_primary direct
_atom_sites_solution_secondary difmap
_audit_creation_method SHELXL-97
_cell_angle_alpha 90.00
_cell_angle_beta 90.00
_cell_angle_gamma 120.00
_cell_formula_units_Z 9
_cell_length_a 27.085(6)
_cell_length_b 27.085(6)
_cell_length_c 10.329(6)
_cell_measurement_reflns_used 207
_cell_measurement_temperature 293(2)
_cell_measurement_theta_max 12.4475
_cell_measurement_theta_min 2.6275
_cell_volume 6562(4)
_computing_cell_refinement 'SAINT+ Ver. 6.22, Bruker AXS Inc., 2001.'
_computing_data_collection 'SMART Bruker AXS Inc., 1998.'
_computing_data_reduction 'SAINT+ Ver. 6.22, Bruker AXS Inc., 2001.'
_computing_molecular_graphics 'SHELXTL Ver. 6.12, (Sheldrick, 2000)'
_computing_publication_material 'SHELXTL Ver. 6.12, (Sheldrick, 2000)'
_computing_structure_refinement 'SHELXTL Ver. 6.12, (Sheldrick, 2000)'
_computing_structure_solution 'SHELXTL Ver. 6.12, (Sheldrick, 2000)'
_diffrn_ambient_temperature 293(2)
_diffrn_measured_fraction_theta_full 1.000
_diffrn_measured_fraction_theta_max 1.000
_diffrn_measurement_device_type 'Bruker Apex CCd'
_diffrn_measurement_method '\w scan'
_diffrn_radiation_monochromator graphite
_diffrn_radiation_source 'fine-focus sealed tube'
_diffrn_radiation_type MoK\a
_diffrn_radiation_wavelength 0.71073
_diffrn_reflns_av_R_equivalents 0.1481
_diffrn_reflns_av_sigmaI/netI 0.2633
_diffrn_reflns_limit_h_max 28
_diffrn_reflns_limit_h_min -29
_diffrn_reflns_limit_k_max 13
_diffrn_reflns_limit_k_min -32
_diffrn_reflns_limit_l_max 12
_diffrn_reflns_limit_l_min -12
_diffrn_reflns_number 8142
_diffrn_reflns_theta_full 25.00
_diffrn_reflns_theta_max 25.00
_diffrn_reflns_theta_min 1.50
_exptl_absorpt_coefficient_mu 0.092
_exptl_absorpt_correction_T_max 0.9908
_exptl_absorpt_correction_T_min 0.9818
_exptl_absorpt_correction_type multi-scan
_exptl_absorpt_process_details SADABS
_exptl_crystal_colour colorless
_exptl_crystal_density_diffrn 1.132
_exptl_crystal_density_method 'not measured'
_exptl_crystal_description block
_exptl_crystal_F_000 2322
_exptl_crystal_size_max 0.20
_exptl_crystal_size_mid 0.15
_exptl_crystal_size_min 0.10
_refine_diff_density_max 0.260
_refine_diff_density_min -0.266
_refine_diff_density_rms 0.065
_refine_ls_extinction_method none
_refine_ls_goodness_of_fit_ref 1.000
_refine_ls_hydrogen_treatment constr
_refine_ls_matrix_type full
_refine_ls_number_parameters 169
_refine_ls_number_reflns 2572
_refine_ls_number_restraints 0
_refine_ls_restrained_S_all 1.000
_refine_ls_R_factor_all 0.2207
_refine_ls_R_factor_gt 0.0751
_refine_ls_shift/su_max 0.000
_refine_ls_shift/su_mean 0.000
_refine_ls_structure_factor_coef Fsqd
_refine_ls_weighting_details 'calc w=1/[\s^2^(Fo^2^)+(0.0237P)^2^+0.0000P] where P=(Fo^2^+2Fc^2^)/3'
_refine_ls_weighting_scheme calc
_refine_ls_wR_factor_gt 0.1265
_refine_ls_wR_factor_ref 0.1444
_reflns_number_gt 803
_reflns_number_total 2572
_reflns_threshold_expression >2sigma(I)
_cod_data_source_file c1cc12763b.txt
_cod_data_source_block compound_MAF-27
_cod_original_sg_symbol_H-M R-3
_cod_database_code 7106738

loop_
_symmetry_equiv_pos_as_xyz
'x, y, z'
'-y, x-y, z'
'-x+y, -x, z'
'x+2/3, y+1/3, z+1/3'
'-y+2/3, x-y+1/3, z+1/3'
'-x+y+2/3, -x+1/3, z+1/3'
'x+1/3, y+2/3, z+2/3'
'-y+1/3, x-y+2/3, z+2/3'
'-x+y+1/3, -x+2/3, z+2/3'
'-x, -y, -z'
'y, -x+y, -z'
'x-y, x, -z'
'-x+2/3, -y+1/3, -z+1/3'
'y+2/3, -x+y+1/3, -z+1/3'
'x-y+2/3, x+1/3, -z+1/3'
'-x+1/3, -y+2/3, -z+2/3'
'y+1/3, -x+y+2/3, -z+2/3'
'x-y+1/3, x+2/3, -z+2/3'

loop_
_atom_site_label
_atom_site_type_symbol
_atom_site_fract_x
_atom_site_fract_y
_atom_site_fract_z
_atom_site_U_iso_or_equiv
_atom_site_adp_type
_atom_site_occupancy
_atom_site_symmetry_multiplicity
_atom_site_calc_flag
_atom_site_refinement_flags
_atom_site_disorder_assembly
_atom_site_disorder_group
Mg1 Mg 0.1667 0.3333 -0.1667 0.0398(8) Uani 1 2 d S . .
C1 C 0.1660(3) 0.2200(3) -0.0766(6) 0.062(2) Uani 1 1 d . . .
H1A H 0.1794 0.2200 -0.1595 0.075 Uiso 1 1 calc R . .
C2 C 0.1604(3) 0.1792(3) 0.0089(7) 0.074(2) Uani 1 1 d . . .
H2A H 0.1713 0.1529 -0.0147 0.088 Uiso 1 1 calc R . .
C3 C 0.1388(3) 0.1772(3) 0.1296(7) 0.070(2) Uani 1 1 d . . .
H3A H 0.1337 0.1487 0.1874 0.083 Uiso 1 1 calc R . .
C4 C 0.1244(2) 0.2176(3) 0.1658(6) 0.0468(17) Uani 1 1 d . . .
C5 C 0.1314(2) 0.2581(3) 0.0763(6) 0.0412(16) Uani 1 1 d . . .
C6 C 0.1195(2) 0.3059(2) 0.0994(6) 0.0371(16) Uani 1 1 d . . .
C7 C 0.1008(2) 0.3659(3) 0.1721(6) 0.0373(15) Uani 1 1 d . . .
C8 C 0.0831(2) 0.3975(3) 0.2585(6) 0.0366(15) Uani 1 1 d . . .
C9 C 0.0984(2) 0.4531(3) 0.2315(6) 0.056(2) Uani 1 1 d . . .
H9A H 0.1213 0.4716 0.1604 0.067 Uiso 1 1 calc R . .
C10 C 0.0795(2) 0.4811(2) 0.3101(6) 0.0491(18) Uani 1 1 d . . .
H10A H 0.0908 0.5188 0.2905 0.059 Uiso 1 1 calc R . .
C11 C 0.0326(2) 0.4036(3) 0.4411(6) 0.055(2) Uani 1 1 d . . .
H11A H 0.0098 0.3860 0.5129 0.067 Uiso 1 1 calc R . .
C12 C 0.0510(2) 0.3739(2) 0.3693(6) 0.0528(19) Uani 1 1 d . . .
H12A H 0.0420 0.3374 0.3948 0.063 Uiso 1 1 calc R . .
C13 C 0.1017(2) 0.2159(2) 0.2998(6) 0.066(2) Uani 1 1 d . . .
H13A H 0.0935 0.2463 0.3090 0.099 Uiso 1 1 calc R . .
H13B H 0.1297 0.2204 0.3628 0.099 Uiso 1 1 calc R . .
H13C H 0.0675 0.1801 0.3130 0.099 Uiso 1 1 calc R . .
N1 N 0.15256(18) 0.26062(19) -0.0452(4) 0.0428(13) Uani 1 1 d . . .
N2 N 0.13272(17) 0.3457(2) 0.0048(4) 0.0380(13) Uani 1 1 d . . .
N3 N 0.12148(19) 0.3858(2) 0.0531(4) 0.0412(14) Uani 1 1 d . . .
N4 N 0.09865(18) 0.31668(19) 0.2070(4) 0.0399(13) Uani 1 1 d . . .
N5 N 0.04582(19) 0.4575(2) 0.4130(4) 0.0449(14) Uani 1 1 d . . .

loop_
_atom_site_aniso_label
_atom_site_aniso_U_11
_atom_site_aniso_U_22
_atom_site_aniso_U_33
_atom_site_aniso_U_23
_atom_site_aniso_U_13
_atom_site_aniso_U_12
Mg1 0.0379(19) 0.050(2) 0.0351(16) -0.0098(15) -0.0033(15) 0.0244(17)
C1 0.066(5) 0.073(6) 0.070(5) -0.011(4) 0.008(4) 0.052(5)
C2 0.109(7) 0.066(6) 0.081(6) 0.003(5) 0.010(5) 0.070(5)
C3 0.098(6) 0.061(5) 0.079(6) -0.001(4) 0.017(5) 0.062(5)
C4 0.048(5) 0.051(5) 0.046(5) 0.000(4) -0.001(3) 0.029(4)
C5 0.040(4) 0.046(4) 0.046(4) -0.013(4) 0.000(3) 0.028(4)
C6 0.024(4) 0.042(4) 0.035(4) -0.009(3) 0.001(3) 0.009(3)
C7 0.035(4) 0.053(5) 0.034(4) -0.003(3) 0.009(3) 0.029(4)
C8 0.033(4) 0.041(4) 0.041(4) 0.001(3) 0.003(3) 0.022(4)
C9 0.062(5) 0.070(5) 0.048(5) 0.024(4) 0.030(4) 0.043(4)
C10 0.060(5) 0.046(4) 0.052(5) 0.013(4) 0.019(4) 0.035(4)
C11 0.076(5) 0.045(5) 0.060(5) 0.020(4) 0.034(4) 0.041(4)
C12 0.076(5) 0.041(5) 0.054(5) 0.010(4) 0.029(4) 0.039(4)
C13 0.089(5) 0.072(5) 0.054(5) 0.012(4) 0.010(4) 0.054(4)
N1 0.039(3) 0.050(4) 0.044(3) -0.006(3) 0.002(3) 0.025(3)
N2 0.025(3) 0.053(4) 0.035(3) -0.008(3) -0.004(2) 0.019(3)
N3 0.046(3) 0.055(4) 0.039(3) -0.018(3) -0.008(3) 0.037(3)
N4 0.043(3) 0.044(4) 0.041(3) -0.003(3) 0.008(3) 0.028(3)
N5 0.057(4) 0.043(4) 0.041(3) 0.006(3) 0.021(3) 0.029(3)

loop_
_atom_type_symbol
_atom_type_description
_atom_type_scat_dispersion_real
_atom_type_scat_dispersion_imag
_atom_type_scat_source
C C 0.0033 0.0016 'International Tables Vol C Tables 4.2.6.8 and 6.1.1.4'
H H 0.0000 0.0000 'International Tables Vol C Tables 4.2.6.8 and 6.1.1.4'
N N 0.0061 0.0033 'International Tables Vol C Tables 4.2.6.8 and 6.1.1.4'
Mg Mg 0.0486 0.0363 'International Tables Vol C Tables 4.2.6.8 and 6.1.1.4'

loop_
_geom_angle_atom_site_label_1
_geom_angle_atom_site_label_2
_geom_angle_atom_site_label_3
_geom_angle
_geom_angle_site_symmetry_1
_geom_angle_site_symmetry_3
_geom_angle_publ_flag
N2 Mg1 N2 179.998(1) 16_554 . ?
N2 Mg1 N1 103.42(18) 16_554 . ?
N2 Mg1 N1 76.58(18) . . ?
N2 Mg1 N1 76.58(18) 16_554 16_554 ?
N2 Mg1 N1 103.43(18) . 16_554 ?
N1 Mg1 N1 179.997(1) . 16_554 ?
N2 Mg1 N5 89.73(17) 16_554 15 ?
N2 Mg1 N5 90.27(17) . 15 ?
N1 Mg1 N5 85.81(16) . 15 ?
N1 Mg1 N5 94.18(16) 16_554 15 ?
N2 Mg1 N5 90.28(17) 16_554 6_454 ?
N2 Mg1 N5 89.72(17) . 6_454 ?
N1 Mg1 N5 94.19(16) . 6_454 ?
N1 Mg1 N5 85.81(16) 16_554 6_454 ?
N5 Mg1 N5 180.0 15 6_454 ?
N1 C1 C2 122.4(6) . . ?
N1 C1 H1A 118.8 . . ?
C2 C1 H1A 118.8 . . ?
C1 C2 C3 119.7(7) . . ?
C1 C2 H2A 120.2 . . ?
C3 C2 H2A 120.2 . . ?
C2 C3 C4 120.0(7) . . ?
C2 C3 H3A 120.0 . . ?
C4 C3 H3A 120.0 . . ?
C5 C4 C3 118.0(6) . . ?
C5 C4 C13 122.2(6) . . ?
C3 C4 C13 119.9(6) . . ?
N1 C5 C4 122.9(6) . . ?
N1 C5 C6 111.7(6) . . ?
C4 C5 C6 125.4(6) . . ?
N4 C6 N2 113.2(5) . . ?
N4 C6 C5 127.9(6) . . ?
N2 C6 C5 118.8(5) . . ?
N3 C7 N4 116.2(5) . . ?
N3 C7 C8 120.8(6) . . ?
N4 C7 C8 122.9(5) . . ?
C9 C8 C12 116.6(6) . . ?
C9 C8 C7 120.3(6) . . ?
C12 C8 C7 123.0(6) . . ?
C10 C9 C8 119.6(6) . . ?
C10 C9 H9A 120.2 . . ?
C8 C9 H9A 120.2 . . ?
N5 C10 C9 124.0(6) . . ?
N5 C10 H10A 118.0 . . ?
C9 C10 H10A 118.0 . . ?
N5 C11 C12 123.1(6) . . ?
N5 C11 H11A 118.5 . . ?
C12 C11 H11A 118.5 . . ?
C11 C12 C8 120.6(6) . . ?
C11 C12 H12A 119.7 . . ?
C8 C12 H12A 119.7 . . ?
C4 C13 H13A 109.5 . . ?
C4 C13 H13B 109.5 . . ?
H13A C13 H13B 109.5 . . ?
C4 C13 H13C 109.5 . . ?
H13A C13 H13C 109.5 . . ?
H13B C13 H13C 109.5 . . ?
C1 N1 C5 117.0(5) . . ?
C1 N1 Mg1 126.2(4) . . ?
C5 N1 Mg1 116.6(4) . . ?
N3 N2 C6 107.0(5) . . ?
N3 N2 Mg1 136.7(4) . . ?
C6 N2 Mg1 116.2(4) . . ?
C7 N3 N2 103.2(5) . . ?
C6 N4 C7 100.3(5) . . ?
C10 N5 C11 116.0(5) . . ?
C10 N5 Mg1 119.3(4) . 8 ?
C11 N5 Mg1 123.3(4) . 8 ?

loop_
_geom_bond_atom_site_label_1
_geom_bond_atom_site_label_2
_geom_bond_distance
_geom_bond_site_symmetry_2
_geom_bond_publ_flag
Mg1 N2 2.098(5) 16_554 ?
Mg1 N2 2.098(5) . ?
Mg1 N1 2.202(5) . ?
Mg1 N1 2.202(5) 16_554 ?
Mg1 N5 2.259(4) 15 ?
Mg1 N5 2.259(4) 6_454 ?
C1 N1 1.360(6) . ?
C1 C2 1.362(8) . ?
C1 H1A 0.9300 . ?
C2 C3 1.367(8) . ?
C2 H2A 0.9300 . ?
C3 C4 1.381(7) . ?
C3 H3A 0.9300 . ?
C4 C5 1.375(7) . ?
C4 C13 1.506(7) . ?
C5 N1 1.367(6) . ?
C5 C6 1.501(7) . ?
C6 N4 1.343(6) . ?
C6 N2 1.364(6) . ?
C7 N3 1.346(6) . ?
C7 N4 1.355(6) . ?
C7 C8 1.472(7) . ?
C8 C9 1.377(7) . ?
C8 C12 1.385(7) . ?
C9 C10 1.373(7) . ?
C9 H9A 0.9300 . ?
C10 N5 1.337(6) . ?
C10 H10A 0.9300 . ?
C11 N5 1.348(6) . ?
C11 C12 1.360(6) . ?
C11 H11A 0.9300 . ?
C12 H12A 0.9300 . ?
C13 H13A 0.9600 . ?
C13 H13B 0.9600 . ?
C13 H13C 0.9600 . ?
N2 N3 1.362(5) . ?
N5 Mg1 2.259(4) 8 ?
